data_7230901
loop_
_publ_author_name
'Verma, Vivek'
'Bannigan, Pauric'
'Lusi, Matteo'
'Crowley, Clare M.'
'Hudson, Sarah'
'Hodnett, Benjamin K.'
'Davern, Peter'

_publ_section_title
;
 The heterogeneous crystallization of a novel solvate of clozapine base in
 the presence of excipients
;
_journal_issue 31
_journal_name_full CrystEngComm
_journal_page_first 4370
_journal_paper_doi 10.1039/C8CE00663F
_journal_volume 20
_journal_year 2018
_chemical_formula_sum 'C19 H23 Cl N4 O'
_chemical_formula_weight 358.86
_chemical_name_common Clozapine
_space_group_crystal_system monoclinic
_space_group_IT_number 15
_space_group_name_Hall '-C 2yc'
_space_group_name_H-M_alt 'C 1 2/c 1'
_symmetry_space_group_name_Hall '-C 2yc'
_symmetry_space_group_name_H-M 'C 1 2/c 1'
_atom_sites_solution_hydrogens geom
_audit_creation_method SHELXL-2014/7
_audit_update_record
;
2017-11-02 deposited with the CCDC.
2018-06-14 downloaded from the CCDC.
;
_cell_angle_alpha 90
_cell_angle_beta 96.1720(10)
_cell_angle_gamma 90
_cell_formula_units_Z 8
_cell_length_a 20.0103(8)
_cell_length_b 10.5732(5)
_cell_length_c 17.3750(8)
_cell_measurement_reflns_used 234
_cell_measurement_temperature 100(2)
_cell_measurement_theta_max 20
_cell_measurement_theta_min 2
_cell_volume 3654.8(3)
_computing_structure_refinement 'SHELXL-2014/7 (Sheldrick, 2014)'
_diffrn_ambient_temperature 100(2)
_diffrn_measured_fraction_theta_full 0.999
_diffrn_measured_fraction_theta_max 0.920
_diffrn_measurement_device_type 'Bruker D8 Quest'
_diffrn_radiation_type MoK\a
_diffrn_radiation_wavelength 0.71073
_diffrn_reflns_av_R_equivalents 0.0415
_diffrn_reflns_av_unetI/netI 0.0486
_diffrn_reflns_Laue_measured_fraction_full 0.999
_diffrn_reflns_Laue_measured_fraction_max 0.920
_diffrn_reflns_limit_h_max 28
_diffrn_reflns_limit_h_min -26
_diffrn_reflns_limit_k_max 14
_diffrn_reflns_limit_k_min -14
_diffrn_reflns_limit_l_max 24
_diffrn_reflns_limit_l_min -22
_diffrn_reflns_number 27247
_diffrn_reflns_point_group_measured_fraction_full 0.999
_diffrn_reflns_point_group_measured_fraction_max 0.920
_diffrn_reflns_theta_full 25.242
_diffrn_reflns_theta_max 30.315
_diffrn_reflns_theta_min 2.427
_exptl_absorpt_coefficient_mu 0.224
_exptl_absorpt_correction_T_max 0.7460
_exptl_absorpt_correction_T_min 0.6995
_exptl_absorpt_correction_type multi-scan
_exptl_absorpt_process_details sadabs
_exptl_crystal_colour yellow
_exptl_crystal_density_diffrn 1.304
_exptl_crystal_description plate
_exptl_crystal_F_000 1520
_exptl_crystal_size_max 0.200
_exptl_crystal_size_mid 0.200
_exptl_crystal_size_min 0.100
_refine_diff_density_max 0.968
_refine_diff_density_min -0.985
_refine_diff_density_rms 0.085
_refine_ls_extinction_method none
_refine_ls_goodness_of_fit_ref 1.075
_refine_ls_hydrogen_treatment constr
_refine_ls_matrix_type full
_refine_ls_number_parameters 241
_refine_ls_number_reflns 5045
_refine_ls_number_restraints 0
_refine_ls_restrained_S_all 1.075
_refine_ls_R_factor_all 0.1061
_refine_ls_R_factor_gt 0.0630
_refine_ls_shift/su_max 0.001
_refine_ls_shift/su_mean 0.000
_refine_ls_structure_factor_coef Fsqd
_refine_ls_weighting_details 'w=1/[\s^2^(Fo^2^)+(0.0703P)^2^+7.8185P] where P=(Fo^2^+2Fc^2^)/3'
_refine_ls_weighting_scheme calc
_refine_ls_wR_factor_gt 0.1434
_refine_ls_wR_factor_ref 0.1720
_reflns_Friedel_coverage 0.000
_reflns_number_gt 3463
_reflns_number_total 5045
_reflns_threshold_expression 'I > 2\s(I)'
_cod_data_source_file c8ce00663f1.cif
_cod_data_source_block CPBLT
_cod_depositor_comments 'Adding full bibliography for 7230900--7230901.cif.'
_cod_database_code 7230901
_shelx_shelxl_version_number 2014/7
_shelx_space_group_comment
;
The symmetry employed for this shelxl refinement is uniquely defined
by the following loop, which should always be used as a source of
symmetry information in preference to the above space-group names.
They are only intended as comments.
;
_shelx_estimated_absorpt_t_min 0.957
_shelx_estimated_absorpt_t_max 0.978

loop_
_space_group_symop_operation_xyz
'x, y, z'
'-x, y, -z+1/2'
'x+1/2, y+1/2, z'
'-x+1/2, y+1/2, -z+1/2'
'-x, -y, -z'
'x, -y, z-1/2'
'-x+1/2, -y+1/2, -z'
'x+1/2, -y+1/2, z-1/2'

loop_
_atom_site_label
_atom_site_type_symbol
_atom_site_fract_x
_atom_site_fract_y
_atom_site_fract_z
_atom_site_U_iso_or_equiv
_atom_site_adp_type
_atom_site_occupancy
_atom_site_site_symmetry_order
_atom_site_calc_flag
_atom_site_refinement_flags_posn
_atom_site_refinement_flags_adp
_atom_site_refinement_flags_occupancy
_atom_site_disorder_assembly
_atom_site_disorder_group
N1 N 0.27715(9) 0.67243(19) 0.66160(11) 0.0233(4) Uani 1 1 d . . . . .
C2 C 0.29617(10) 0.6248(2) 0.59922(12) 0.0188(4) Uani 1 1 d . . . . .
C3 C 0.25577(10) 0.5422(2) 0.54256(12) 0.0191(4) Uani 1 1 d . . . . .
C4 C 0.25734(11) 0.5604(2) 0.46305(13) 0.0226(5) Uani 1 1 d . . . . .
H4 H 0.2797 0.6302 0.4457 0.027 Uiso 1 1 calc R U . . .
C5 C 0.22611(12) 0.4758(3) 0.40972(14) 0.0287(5) Uani 1 1 d . . . . .
H5 H 0.2272 0.4888 0.3569 0.034 Uiso 1 1 calc R U . . .
C6 C 0.19316(13) 0.3714(3) 0.43622(16) 0.0329(6) Uani 1 1 d . . . . .
H6 H 0.1744 0.3115 0.4011 0.040 Uiso 1 1 calc R U . . .
C7 C 0.18812(12) 0.3560(2) 0.51390(15) 0.0286(5) Uani 1 1 d . . . . .
H7 H 0.1646 0.2873 0.5307 0.034 Uiso 1 1 calc R U . . .
C8 C 0.21778(11) 0.4419(2) 0.56773(13) 0.0225(5) Uani 1 1 d . . . . .
N9 N 0.20943(10) 0.4281(2) 0.64704(12) 0.0278(5) Uani 1 1 d . . . . .
H9 H 0.2210 0.3603 0.6724 0.033 Uiso 1 1 calc R U . . .
C10 C 0.18089(11) 0.5326(2) 0.68183(13) 0.0245(5) Uani 1 1 d . . . . .
C11 C 0.12135(12) 0.5176(3) 0.71651(13) 0.0306(6) Uani 1 1 d . . . . .
H11 H 0.1002 0.4392 0.7148 0.037 Uiso 1 1 calc R U . . .
C12 C 0.09361(12) 0.6177(3) 0.75335(14) 0.0328(6) Uani 1 1 d . . . . .
H12 H 0.0548 0.6064 0.7775 0.039 Uiso 1 1 calc R U . . .
C13 C 0.12421(12) 0.7342(3) 0.75369(13) 0.0289(5) Uani 1 1 d . . . . .
C14 C 0.18352(12) 0.7519(3) 0.72046(12) 0.0264(5) Uani 1 1 d . . . . .
H14 H 0.2038 0.8311 0.7222 0.032 Uiso 1 1 calc R U . . .
C15 C 0.21268(11) 0.6514(2) 0.68451(12) 0.0231(5) Uani 1 1 d . . . . .
Cl16 Cl 0.09057(3) 0.86124(7) 0.80141(4) 0.0401(2) Uani 1 1 d . . . . .
N17 N 0.35804(9) 0.65958(17) 0.57859(10) 0.0195(4) Uani 1 1 d . . . . .
C18 C 0.39678(11) 0.7598(2) 0.62057(13) 0.0233(5) Uani 1 1 d . . . . .
H18A H 0.4289 0.7232 0.6602 0.028 Uiso 1 1 calc R U . . .
H18B H 0.3669 0.8149 0.6456 0.028 Uiso 1 1 calc R U . . .
C19 C 0.43348(11) 0.8349(2) 0.56382(13) 0.0224(5) Uani 1 1 d . . . . .
H19A H 0.4009 0.8764 0.5268 0.027 Uiso 1 1 calc R U . . .
H19B H 0.4605 0.8999 0.5916 0.027 Uiso 1 1 calc R U . . .
N20 N 0.47696(9) 0.75353(18) 0.52233(11) 0.0210(4) Uani 1 1 d . . . . .
C21 C 0.43716(11) 0.6527(2) 0.48193(13) 0.0218(5) Uani 1 1 d . . . . .
H21A H 0.4664 0.5977 0.4560 0.026 Uiso 1 1 calc R U . . .
H21B H 0.4045 0.6893 0.4430 0.026 Uiso 1 1 calc R U . . .
C22 C 0.40120(11) 0.5762(2) 0.53864(13) 0.0217(5) Uani 1 1 d . . . . .
H22A H 0.3743 0.5108 0.5112 0.026 Uiso 1 1 calc R U . . .
H22B H 0.4338 0.5357 0.5760 0.026 Uiso 1 1 calc R U . . .
C23 C 0.51039(12) 0.8285(2) 0.46693(14) 0.0283(5) Uani 1 1 d . . . . .
H23A H 0.5373 0.7739 0.4386 0.043 Uiso 1 1 calc R U . . .
H23B H 0.5386 0.8909 0.4942 0.043 Uiso 1 1 calc R U . . .
H23C H 0.4772 0.8698 0.4316 0.043 Uiso 1 1 calc R U . . .
O1A O 0.09285(17) 0.2199(4) 0.6326(2) 0.0532(13) Uani 0.606(5) 1 d . . P A 1
H1A H 0.0607 0.2166 0.5991 0.064 Uiso 0.606(5) 1 calc R U P A 1
C1A C 0.09916(14) 0.1090(3) 0.67002(17) 0.0385(6) Uani 0.394(5) 1 d . . P A 1
H1A1 H 0.1346 0.1149 0.7117 0.058 Uiso 0.394(5) 1 calc R U P A 1
H1A2 H 0.1096 0.0439 0.6347 0.058 Uiso 0.394(5) 1 calc R U P A 1
H1A3 H 0.0577 0.0889 0.6904 0.058 Uiso 0.394(5) 1 calc R U P A 1
O1B O 0.1403(2) 0.2137(4) 0.6988(2) 0.0275(12) Uani 0.394(5) 1 d . . P A 2
H1B H 0.1630 0.1929 0.7390 0.033 Uiso 0.394(5) 1 calc R U P A 2
C1B C 0.09916(14) 0.1090(3) 0.67002(17) 0.0385(6) Uani 0.606(5) 1 d . . P A 2
H1B1 H 0.1086 0.0371 0.7031 0.058 Uiso 0.606(5) 1 calc R U P A 2
H1B2 H 0.1087 0.0886 0.6185 0.058 Uiso 0.606(5) 1 calc R U P A 2
H1B3 H 0.0526 0.1315 0.6692 0.058 Uiso 0.606(5) 1 calc R U P A 2

loop_
_atom_site_aniso_label
_atom_site_aniso_U_11
_atom_site_aniso_U_22
_atom_site_aniso_U_33
_atom_site_aniso_U_23
_atom_site_aniso_U_13
_atom_site_aniso_U_12
N1 0.0162(9) 0.0371(11) 0.0170(9) 0.0018(8) 0.0030(7) -0.0047(8)
C2 0.0158(10) 0.0223(11) 0.0181(10) 0.0074(8) 0.0013(8) -0.0005(8)
C3 0.0144(10) 0.0219(11) 0.0208(10) 0.0023(8) 0.0014(8) 0.0025(8)
C4 0.0179(10) 0.0288(12) 0.0212(11) 0.0034(9) 0.0027(8) 0.0014(9)
C5 0.0242(12) 0.0386(14) 0.0225(11) -0.0029(10) -0.0011(9) 0.0004(10)
C6 0.0256(12) 0.0351(14) 0.0363(14) -0.0091(11) -0.0051(10) -0.0015(10)
C7 0.0194(11) 0.0256(12) 0.0397(14) 0.0037(10) -0.0017(10) -0.0035(9)
C8 0.0154(10) 0.0251(11) 0.0266(11) 0.0068(9) 0.0005(9) 0.0014(8)
N9 0.0238(10) 0.0314(11) 0.0279(10) 0.0154(8) 0.0018(8) -0.0010(8)
C10 0.0165(10) 0.0387(13) 0.0178(10) 0.0090(9) -0.0008(8) -0.0009(9)
C11 0.0205(11) 0.0492(16) 0.0215(11) 0.0098(11) 0.0003(9) -0.0083(11)
C12 0.0165(11) 0.0610(18) 0.0212(11) 0.0084(11) 0.0039(9) -0.0018(11)
C13 0.0226(12) 0.0492(16) 0.0157(10) 0.0053(10) 0.0052(9) 0.0066(11)
C14 0.0217(11) 0.0417(14) 0.0160(10) 0.0048(10) 0.0036(8) -0.0014(10)
C15 0.0150(10) 0.0408(13) 0.0136(10) 0.0056(9) 0.0017(8) -0.0045(9)
Cl16 0.0376(4) 0.0545(4) 0.0311(3) 0.0119(3) 0.0167(3) 0.0172(3)
N17 0.0158(9) 0.0228(9) 0.0207(9) 0.0000(7) 0.0054(7) -0.0021(7)
C18 0.0189(10) 0.0297(12) 0.0218(11) -0.0023(9) 0.0043(8) -0.0065(9)
C19 0.0183(10) 0.0251(11) 0.0245(11) -0.0006(9) 0.0060(9) -0.0034(8)
N20 0.0167(9) 0.0249(10) 0.0222(9) 0.0033(8) 0.0058(7) -0.0009(7)
C21 0.0192(11) 0.0233(11) 0.0238(11) 0.0003(9) 0.0070(9) 0.0022(8)
C22 0.0182(10) 0.0211(11) 0.0263(11) 0.0034(9) 0.0050(9) 0.0021(8)
C23 0.0229(12) 0.0344(13) 0.0296(12) 0.0070(10) 0.0111(10) -0.0023(10)
O1A 0.039(2) 0.053(2) 0.061(2) 0.0328(18) -0.0236(17) -0.0242(16)
C1A 0.0374(15) 0.0326(14) 0.0417(16) -0.0021(12) -0.0127(12) -0.0015(12)
O1B 0.035(3) 0.026(2) 0.019(2) 0.0041(16) -0.0057(17) -0.0092(18)
C1B 0.0374(15) 0.0326(14) 0.0417(16) -0.0021(12) -0.0127(12) -0.0015(12)

loop_
_atom_type_symbol
_atom_type_description
_atom_type_scat_dispersion_real
_atom_type_scat_dispersion_imag
_atom_type_scat_source
C C 0.0033 0.0016 'International Tables Vol C Tables 4.2.6.8 and 6.1.1.4'
H H 0.0000 0.0000 'International Tables Vol C Tables 4.2.6.8 and 6.1.1.4'
N N 0.0061 0.0033 'International Tables Vol C Tables 4.2.6.8 and 6.1.1.4'
O O 0.0106 0.0060 'International Tables Vol C Tables 4.2.6.8 and 6.1.1.4'
Cl Cl 0.1484 0.1585 'International Tables Vol C Tables 4.2.6.8 and 6.1.1.4'

loop_
_geom_angle_atom_site_label_1
_geom_angle_atom_site_label_2
_geom_angle_atom_site_label_3
_geom_angle
C2 N1 C15 122.58(19)
N1 C2 N17 118.0(2)
N1 C2 C3 126.64(19)
N17 C2 C3 115.14(19)
C4 C3 C8 118.8(2)
C4 C3 C2 120.32(19)
C8 C3 C2 120.79(19)
C5 C4 C3 121.0(2)
C5 C4 H4 119.5
C3 C4 H4 119.5
C4 C5 C6 119.1(2)
C4 C5 H5 120.4
C6 C5 H5 120.4
C7 C6 C5 120.5(2)
C7 C6 H6 119.8
C5 C6 H6 119.8
C6 C7 C8 120.8(2)
C6 C7 H7 119.6
C8 C7 H7 119.6
C7 C8 C3 119.4(2)
C7 C8 N9 120.1(2)
C3 C8 N9 120.5(2)
C10 N9 C8 115.64(19)
C10 N9 H9 122.2
C8 N9 H9 122.2
C11 C10 C15 119.3(2)
C11 C10 N9 119.9(2)
C15 C10 N9 120.8(2)
C12 C11 C10 121.0(2)
C12 C11 H11 119.5
C10 C11 H11 119.5
C13 C12 C11 119.1(2)
C13 C12 H12 120.4
C11 C12 H12 120.4
C12 C13 C14 121.3(2)
C12 C13 Cl16 119.70(19)
C14 C13 Cl16 118.9(2)
C13 C14 C15 120.2(2)
C13 C14 H14 119.9
C15 C14 H14 119.9
C14 C15 C10 119.1(2)
C14 C15 N1 116.6(2)
C10 C15 N1 123.8(2)
C2 N17 C18 120.53(18)
C2 N17 C22 123.85(19)
C18 N17 C22 111.47(17)
N17 C18 C19 108.88(18)
N17 C18 H18A 109.9
C19 C18 H18A 109.9
N17 C18 H18B 109.9
C19 C18 H18B 109.9
H18A C18 H18B 108.3
N20 C19 C18 111.49(19)
N20 C19 H19A 109.3
C18 C19 H19A 109.3
N20 C19 H19B 109.3
C18 C19 H19B 109.3
H19A C19 H19B 108.0
C23 N20 C21 110.04(18)
C23 N20 C19 110.05(18)
C21 N20 C19 110.01(17)
N20 C21 C22 110.42(18)
N20 C21 H21A 109.6
C22 C21 H21A 109.6
N20 C21 H21B 109.6
C22 C21 H21B 109.6
H21A C21 H21B 108.1
N17 C22 C21 109.46(18)
N17 C22 H22A 109.8
C21 C22 H22A 109.8
N17 C22 H22B 109.8
C21 C22 H22B 109.8
H22A C22 H22B 108.2
N20 C23 H23A 109.5
N20 C23 H23B 109.5
H23A C23 H23B 109.5
N20 C23 H23C 109.5
H23A C23 H23C 109.5
H23B C23 H23C 109.5
C1A O1A H1A 109.5
O1A C1A H1A1 109.5
O1A C1A H1A2 109.5
H1A1 C1A H1A2 109.5
O1A C1A H1A3 109.5
H1A1 C1A H1A3 109.5
H1A2 C1A H1A3 109.5
C1B O1B H1B 109.5
O1B C1B H1B1 109.5
O1B C1B H1B2 109.5
H1B1 C1B H1B2 109.5
O1B C1B H1B3 109.5
H1B1 C1B H1B3 109.5
H1B2 C1B H1B3 109.5

loop_
_geom_bond_atom_site_label_1
_geom_bond_atom_site_label_2
_geom_bond_distance
N1 C2 1.289(3)
N1 C15 1.408(3)
C2 N17 1.375(3)
C2 C3 1.488(3)
C3 C4 1.398(3)
C3 C8 1.402(3)
C4 C5 1.387(3)
C4 H4 0.9300
C5 C6 1.389(4)
C5 H5 0.9300
C6 C7 1.374(4)
C6 H6 0.9300
C7 C8 1.390(3)
C7 H7 0.9300
C8 N9 1.413(3)
N9 C10 1.410(3)
N9 H9 0.8600
C10 C11 1.401(3)
C10 C15 1.407(3)
C11 C12 1.384(4)
C11 H11 0.9300
C12 C13 1.374(4)
C12 H12 0.9300
C13 C14 1.387(3)
C13 Cl16 1.751(3)
C14 C15 1.392(3)
C14 H14 0.9300
N17 C18 1.461(3)
N17 C22 1.461(3)
C18 C19 1.516(3)
C18 H18A 0.9700
C18 H18B 0.9700
C19 N20 1.467(3)
C19 H19A 0.9700
C19 H19B 0.9700
N20 C23 1.463(3)
N20 C21 1.464(3)
C21 C22 1.515(3)
C21 H21A 0.9700
C21 H21B 0.9700
C22 H22A 0.9700
C22 H22B 0.9700
C23 H23A 0.9600
C23 H23B 0.9600
C23 H23C 0.9600
O1A C1A 1.339(4)
O1A H1A 0.8200
C1A H1A1 0.9600
C1A H1A2 0.9600
C1A H1A3 0.9600
O1B C1B 1.437(5)
O1B H1B 0.8200
C1B H1B1 0.9600
C1B H1B2 0.9600
C1B H1B3 0.9600
